data_2217347
loop_
_publ_author_name
'Coelho, Ana C.'
'Amarante, Tatiana R.'
'Klinowski, Jacek'
'Gon\,calves, Isabel S.'
'Almeida Paz, Filipe A.'

_publ_section_title
;
 1-Hydroxy-1,1,3,3,3-pentaphenyldisiloxane, [Si~2~O(OH)(Ph)~5~], at 100
 K
;
_journal_coeditor_code TK2228
_journal_issue 1
_journal_name_full 'Acta Crystallographica Section E'
_journal_page_first o237
_journal_page_last o238
_journal_paper_doi 10.1107/S1600536807064975
_journal_volume 64
_journal_year 2008
_chemical_formula_iupac 'C30 H26 O2 Si2'
_chemical_formula_moiety 'C30 H26 O2 Si2'
_chemical_formula_sum 'C30 H26 O2 Si2'
_chemical_formula_weight 474.69
_chemical_name_systematic
;
1-hydroxy-1,1,3,3,3-pentaphenyldisiloxane
;
_space_group_IT_number 2
_symmetry_cell_setting triclinic
_symmetry_space_group_name_Hall '-P 1'
_symmetry_space_group_name_H-M 'P -1'
_atom_sites_solution_hydrogens mixed
_atom_sites_solution_primary direct
_atom_sites_solution_secondary difmap
_audit_creation_method 'SHELXTL, manual editing plus enCIFer'
_cell_angle_alpha 99.421(4)
_cell_angle_beta 98.492(4)
_cell_angle_gamma 107.415(4)
_cell_formula_units_Z 4
_cell_length_a 10.3611(6)
_cell_length_b 14.2844(8)
_cell_length_c 18.4367(9)
_cell_measurement_reflns_used 1283
_cell_measurement_temperature 100(2)
_cell_measurement_theta_max 17.4
_cell_measurement_theta_min 2.8
_cell_volume 2511.8(3)
_computing_cell_refinement 'APEX2 (Bruker, 2006)'
_computing_data_collection 'APEX2 (Bruker, 2006)'
_computing_data_reduction 'SAINT-Plus (Bruker, 2005)'
_computing_molecular_graphics 'DIAMOND (Brandenburg, 2006)'
_computing_publication_material 'SHELXTL (Bruker 2001)'
_computing_structure_refinement 'SHELXTL (Bruker 2001)'
_computing_structure_solution 'SHELXTL (Bruker 2001)'
_diffrn_ambient_temperature 100(2)
_diffrn_measured_fraction_theta_full 0.996
_diffrn_measured_fraction_theta_max 0.996
_diffrn_measurement_device_type 'Bruker X8 KappaCCD APEXII'
_diffrn_measurement_method '\w/\f scans'
_diffrn_radiation_monochromator graphite
_diffrn_radiation_source 'fine-focus sealed tube'
_diffrn_radiation_type MoK\a
_diffrn_radiation_wavelength 0.71073
_diffrn_reflns_av_R_equivalents 0.140
_diffrn_reflns_av_sigmaI/netI 0.168
_diffrn_reflns_limit_h_max 12
_diffrn_reflns_limit_h_min -12
_diffrn_reflns_limit_k_max 17
_diffrn_reflns_limit_k_min -17
_diffrn_reflns_limit_l_max 22
_diffrn_reflns_limit_l_min -22
_diffrn_reflns_number 33504
_diffrn_reflns_theta_full 25.4
_diffrn_reflns_theta_max 25.4
_diffrn_reflns_theta_min 3.6
_diffrn_standards_number 0
_exptl_absorpt_coefficient_mu 0.167
_exptl_absorpt_correction_T_max 0.987
_exptl_absorpt_correction_T_min 0.977
_exptl_absorpt_correction_type multi-scan
_exptl_absorpt_process_details
;
(SADABS; Sheldrick, 1998)
;
_exptl_crystal_colour Colourless
_exptl_crystal_density_diffrn 1.255
_exptl_crystal_density_method 'not measured'
_exptl_crystal_description Prism
_exptl_crystal_F_000 1000
_exptl_crystal_size_max 0.14
_exptl_crystal_size_mid 0.08
_exptl_crystal_size_min 0.08
_refine_diff_density_max 0.38
_refine_diff_density_min -0.37
_refine_ls_extinction_method none
_refine_ls_goodness_of_fit_ref 0.98
_refine_ls_hydrogen_treatment constr
_refine_ls_matrix_type full
_refine_ls_number_parameters 615
_refine_ls_number_reflns 9155
_refine_ls_number_restraints 0
_refine_ls_restrained_S_all 0.98
_refine_ls_R_factor_all 0.185
_refine_ls_R_factor_gt 0.072
_refine_ls_shift/su_max_lt 0.001
_refine_ls_shift/su_mean 0.000
_refine_ls_structure_factor_coef Fsqd
_refine_ls_weighting_details 'calc w=1/[\s^2^(Fo^2^)+(0.0681P)^2^] where P=(Fo^2^+2Fc^2^)/3'
_refine_ls_weighting_scheme calc
_refine_ls_wR_factor_gt 0.141
_refine_ls_wR_factor_ref 0.185
_reflns_number_gt 4059
_reflns_number_total 9155
_reflns_threshold_expression I>2\s(I)
_cod_data_source_file tk2228.cif
_cod_data_source_block I
_cod_depositor_comments
;
The following automatic conversions were performed:
'_symmetry_cell_setting' value 'Triclinic' changed to 'triclinic'
according to '/home/saulius/struct/CIF-dictionaries/cif_core.dic'
dictionary named 'cif_core.dic' version 2.4.1 from
2010-06-29.

'_exptl_absorpt_correction_type' value 'Multi-scan' changed
to 'multi-scan' according to
'/home/saulius/struct/CIF-dictionaries/cif_core.dic' dictionary named
'cif_core.dic' version 2.4.1 from 2010-06-29.

Automatic conversion script
Id: cif_fix_enum 1527 2010-12-29 10:47:43Z saulius 

The following automatic conversions were performed:

'_symmetry_cell_setting' value 'Triclinic' changed to 'triclinic'
according to /home/saulius/struct/CIF-dictionaries/cif_core.dic
dictionary named 'cif_core.dic' version 2.4.1 from
2010-06-29.

'_exptl_absorpt_correction_type' value 'Multi-scan'
changed to 'multi-scan' according to
/home/saulius/struct/CIF-dictionaries/cif_core.dic dictionary named
'cif_core.dic' version 2.4.1 from 2010-06-29.

Automatic conversion script
Id: cif_fix_values 1715 2011-07-08 13:25:40Z adriana 
;
_cod_database_code 2217347
_cod_database_fobs_code 2217347

loop_
_symmetry_equiv_pos_as_xyz
'x, y, z'
'-x, -y, -z'

loop_
_atom_site_type_symbol
_atom_site_label
_atom_site_fract_x
_atom_site_fract_y
_atom_site_fract_z
_atom_site_U_iso_or_equiv
_atom_site_adp_type
_atom_site_calc_flag
_atom_site_refinement_flags
_atom_site_occupancy
Si Si1 0.65378(14) 0.38772(10) 0.22723(7) 0.0325(4) Uani d . 1
Si Si2 0.37645(15) 0.20240(10) 0.20581(7) 0.0349(4) Uani d . 1
O O1 0.5137(3) 0.3003(2) 0.22680(16) 0.0353(8) Uani d . 1
O O2 0.6412(3) 0.4896(2) 0.27676(17) 0.0373(8) Uani d . 1
H H2 0.7188 0.5246 0.3040 0.056 Uiso calc R 1
C C1 0.6626(5) 0.4060(4) 0.1306(3) 0.0321(12) Uani d . 1
C C2 0.6737(5) 0.3310(4) 0.0760(3) 0.0404(14) Uani d . 1
H H2A 0.6778 0.2699 0.0885 0.049 Uiso calc R 1
C C3 0.6790(5) 0.3443(4) 0.0033(3) 0.0447(14) Uani d . 1
H H3 0.6880 0.2929 -0.0334 0.054 Uiso calc R 1
C C4 0.6711(5) 0.4324(4) -0.0152(3) 0.0380(13) Uani d . 1
H H4A 0.6722 0.4407 -0.0652 0.046 Uiso calc R 1
C C5 0.6617(5) 0.5071(4) 0.0371(3) 0.0388(13) Uani d . 1
H H5 0.6570 0.5677 0.0240 0.047 Uiso calc R 1
C C6 0.6591(5) 0.4946(4) 0.1097(3) 0.0355(12) Uani d . 1
H H6 0.6547 0.5481 0.1464 0.043 Uiso calc R 1
C C7 0.8033(5) 0.3584(4) 0.2723(3) 0.0380(13) Uani d . 1
C C8 0.7915(6) 0.2950(4) 0.3225(3) 0.0559(16) Uani d . 1
H H8 0.7044 0.2661 0.3347 0.067 Uiso calc R 1
C C9 0.9063(7) 0.2736(5) 0.3551(3) 0.074(2) Uani d . 1
H H9 0.8971 0.2285 0.3881 0.089 Uiso calc R 1
C C10 1.0333(7) 0.3181(6) 0.3394(4) 0.083(2) Uani d . 1
H H10 1.1125 0.3053 0.3627 0.100 Uiso calc R 1
C C11 1.0457(6) 0.3805(5) 0.2903(3) 0.076(2) Uani d . 1
H H11 1.1337 0.4108 0.2796 0.091 Uiso calc R 1
C C12 0.9337(6) 0.4001(4) 0.2563(3) 0.0573(17) Uani d . 1
H H12 0.9442 0.4425 0.2214 0.069 Uiso calc R 1
C C13 0.2320(5) 0.2360(4) 0.1589(3) 0.0391(13) Uani d . 1
C C14 0.2492(5) 0.3110(4) 0.1194(3) 0.0403(13) Uani d . 1
H H14 0.3403 0.3501 0.1178 0.048 Uiso calc R 1
C C15 0.1392(5) 0.3315(4) 0.0820(3) 0.0382(13) Uani d . 1
H H15 0.1547 0.3835 0.0549 0.046 Uiso calc R 1
C C16 0.0087(6) 0.2768(4) 0.0841(3) 0.0556(16) Uani d . 1
H H16 -0.0677 0.2893 0.0572 0.067 Uiso calc R 1
C C18 0.0978(6) 0.1848(4) 0.1625(3) 0.0569(17) Uani d . 1
H H18 0.0816 0.1351 0.1917 0.068 Uiso calc R 1
C C17 -0.0138(6) 0.2042(4) 0.1247(3) 0.0649(18) Uani d . 1
H H17 -0.1054 0.1670 0.1270 0.078 Uiso calc R 1
C C19 0.3412(5) 0.1655(4) 0.2950(3) 0.0367(13) Uani d . 1
C C20 0.3761(5) 0.2357(4) 0.3611(3) 0.0446(14) Uani d . 1
H H20 0.4199 0.3044 0.3613 0.054 Uiso calc R 1
C C21 0.3497(6) 0.2096(4) 0.4268(3) 0.0567(16) Uani d . 1
H H21 0.3762 0.2600 0.4718 0.068 Uiso calc R 1
C C22 0.2853(6) 0.1111(4) 0.4281(3) 0.0539(16) Uani d . 1
H H22 0.2653 0.0934 0.4737 0.065 Uiso calc R 1
C C23 0.2503(6) 0.0392(4) 0.3640(3) 0.0548(16) Uani d . 1
H H23 0.2061 -0.0293 0.3645 0.066 Uiso calc R 1
C C24 0.2791(5) 0.0656(4) 0.2979(3) 0.0500(15) Uani d . 1
H H24 0.2560 0.0145 0.2535 0.060 Uiso calc R 1
C C25 0.4074(5) 0.0972(4) 0.1459(3) 0.0381(13) Uani d . 1
C C26 0.3073(6) 0.0290(4) 0.0873(3) 0.0505(15) Uani d . 1
H H26 0.2212 0.0393 0.0742 0.061 Uiso calc R 1
C C27 0.3288(7) -0.0545(4) 0.0470(3) 0.0582(17) Uani d . 1
H H27 0.2580 -0.1018 0.0079 0.070 Uiso calc R 1
C C28 0.4551(7) -0.0662(4) 0.0655(3) 0.0577(16) Uani d . 1
H H28 0.4715 -0.1222 0.0378 0.069 Uiso calc R 1
C C29 0.5557(7) -0.0022(4) 0.1208(3) 0.0612(17) Uani d . 1
H H29 0.6425 -0.0123 0.1319 0.073 Uiso calc R 1
C C30 0.5324(6) 0.0794(4) 0.1623(3) 0.0567(16) Uani d . 1
H H30 0.6033 0.1240 0.2027 0.068 Uiso calc R 1
Si Si3 0.41436(14) 0.65882(10) 0.26844(7) 0.0326(4) Uani d . 1
Si Si4 0.70163(14) 0.82551(10) 0.29771(7) 0.0350(4) Uani d . 1
O O3 0.5376(3) 0.7660(2) 0.28621(16) 0.0375(9) Uani d . 1
O O4 0.4511(3) 0.5704(2) 0.21842(16) 0.0371(8) Uani d . 1
H H4 0.5029 0.5495 0.2462 0.056 Uiso calc R 1
C C31 0.2633(5) 0.6726(3) 0.2105(2) 0.0300(12) Uani d . 1
C C32 0.2548(5) 0.7665(4) 0.2015(3) 0.0448(14) Uani d . 1
H H32 0.3300 0.8259 0.2255 0.054 Uiso calc R 1
C C33 0.1395(5) 0.7738(4) 0.1585(3) 0.0456(14) Uani d . 1
H H33 0.1355 0.8380 0.1534 0.055 Uiso calc R 1
C C34 0.0307(5) 0.6891(4) 0.1231(3) 0.0443(14) Uani d . 1
H H34 -0.0493 0.6949 0.0941 0.053 Uiso calc R 1
C C35 0.0364(5) 0.5960(4) 0.1291(3) 0.0416(14) Uani d . 1
H H35 -0.0385 0.5371 0.1037 0.050 Uiso calc R 1
C C36 0.1517(5) 0.5887(4) 0.1722(2) 0.0350(12) Uani d . 1
H H36 0.1550 0.5238 0.1758 0.042 Uiso calc R 1
C C37 0.3804(5) 0.6264(3) 0.3589(3) 0.0324(12) Uani d . 1
C C38 0.3412(6) 0.6867(4) 0.4095(3) 0.0473(15) Uani d . 1
H H38 0.3341 0.7479 0.3987 0.057 Uiso calc R 1
C C39 0.3109(6) 0.6628(4) 0.4766(3) 0.0507(15) Uani d . 1
H H39 0.2846 0.7076 0.5108 0.061 Uiso calc R 1
C C40 0.3191(5) 0.5752(4) 0.4931(3) 0.0447(14) Uani d . 1
H H40 0.2953 0.5569 0.5379 0.054 Uiso calc R 1
C C41 0.3619(6) 0.5143(4) 0.4449(3) 0.0608(17) Uani d . 1
H H41 0.3723 0.4545 0.4569 0.073 Uiso calc R 1
C C42 0.3904(6) 0.5393(4) 0.3776(3) 0.0549(16) Uani d . 1
H H42 0.4177 0.4948 0.3437 0.066 Uiso calc R 1
C C43 0.7384(5) 0.9429(3) 0.3686(3) 0.0349(12) Uani d . 1
C C44 0.6351(6) 0.9785(4) 0.3864(3) 0.0467(14) Uani d . 1
H H44 0.5431 0.9449 0.3587 0.056 Uiso calc R 1
C C45 0.6613(6) 1.0623(4) 0.4440(3) 0.0555(16) Uani d . 1
H H45 0.5880 1.0853 0.4553 0.067 Uiso calc R 1
C C46 0.7932(6) 1.1110(4) 0.4839(3) 0.0496(15) Uani d . 1
H H46 0.8111 1.1670 0.5243 0.060 Uiso calc R 1
C C47 0.8996(6) 1.0802(4) 0.4665(3) 0.0473(15) Uani d . 1
H H47 0.9917 1.1159 0.4934 0.057 Uiso calc R 1
C C48 0.8725(5) 0.9964(3) 0.4094(3) 0.0378(13) Uani d . 1
H H48 0.9468 0.9749 0.3978 0.045 Uiso calc R 1
C C49 0.7447(5) 0.8425(4) 0.2052(3) 0.0358(13) Uani d . 1
C C50 0.6623(5) 0.7799(4) 0.1391(3) 0.0387(13) Uani d . 1
H H50 0.5792 0.7298 0.1410 0.046 Uiso calc R 1
C C51 0.6962(6) 0.7872(4) 0.0707(3) 0.0437(14) Uani d . 1
H H51 0.6351 0.7443 0.0260 0.052 Uiso calc R 1
C C52 0.8162(6) 0.8554(4) 0.0663(3) 0.0497(15) Uani d . 1
H H52 0.8405 0.8586 0.0189 0.060 Uiso calc R 1
C C53 0.9022(6) 0.9195(4) 0.1298(3) 0.0523(15) Uani d . 1
H H53 0.9856 0.9682 0.1268 0.063 Uiso calc R 1
C C54 0.8669(6) 0.9130(4) 0.1991(3) 0.0501(15) Uani d . 1
H H54 0.9274 0.9576 0.2433 0.060 Uiso calc R 1
C C55 0.8023(5) 0.7503(3) 0.3357(2) 0.0300(12) Uani d . 1
C C56 0.7791(5) 0.7161(3) 0.4014(3) 0.0356(12) Uani d . 1
H H56 0.7115 0.7321 0.4259 0.043 Uiso calc R 1
C C57 0.8516(5) 0.6599(4) 0.4314(3) 0.0396(13) Uani d . 1
H H57 0.8341 0.6381 0.4761 0.048 Uiso calc R 1
C C58 0.9489(5) 0.6354(4) 0.3967(3) 0.0426(14) Uani d . 1
H H58 0.9981 0.5958 0.4169 0.051 Uiso calc R 1
C C59 0.9754(5) 0.6686(4) 0.3325(3) 0.0460(14) Uani d . 1
H H59 1.0432 0.6521 0.3084 0.055 Uiso calc R 1
C C60 0.9029(5) 0.7258(3) 0.3031(3) 0.0384(13) Uani d . 1
H H60 0.9231 0.7490 0.2592 0.046 Uiso calc R 1

loop_
_atom_site_aniso_label
_atom_site_aniso_U_11
_atom_site_aniso_U_22
_atom_site_aniso_U_33
_atom_site_aniso_U_12
_atom_site_aniso_U_13
_atom_site_aniso_U_23
Si1 0.0309(9) 0.0326(8) 0.0341(8) 0.0114(7) 0.0055(6) 0.0069(6)
Si2 0.0357(9) 0.0306(8) 0.0364(8) 0.0085(7) 0.0069(7) 0.0074(6)
O1 0.032(2) 0.0321(19) 0.0375(19) 0.0036(16) 0.0082(15) 0.0070(15)
O2 0.038(2) 0.0311(19) 0.041(2) 0.0124(17) 0.0058(16) 0.0031(16)
C1 0.023(3) 0.040(3) 0.037(3) 0.013(2) 0.008(2) 0.011(3)
C2 0.047(4) 0.039(3) 0.037(3) 0.014(3) 0.007(3) 0.014(3)
C3 0.046(4) 0.044(3) 0.040(3) 0.013(3) 0.010(3) -0.001(3)
C4 0.036(3) 0.040(3) 0.040(3) 0.012(3) 0.008(2) 0.015(3)
C5 0.037(3) 0.043(3) 0.042(3) 0.015(3) 0.014(3) 0.017(3)
C6 0.033(3) 0.038(3) 0.039(3) 0.016(3) 0.009(2) 0.008(2)
C7 0.037(3) 0.049(3) 0.036(3) 0.023(3) 0.008(2) 0.016(3)
C8 0.053(4) 0.079(4) 0.053(4) 0.032(4) 0.020(3) 0.034(3)
C9 0.069(5) 0.115(6) 0.067(4) 0.049(5) 0.015(4) 0.059(4)
C10 0.064(5) 0.129(6) 0.083(5) 0.059(5) 0.010(4) 0.054(5)
C11 0.040(4) 0.127(6) 0.082(5) 0.043(4) 0.008(3) 0.053(5)
C12 0.043(4) 0.075(4) 0.067(4) 0.024(3) 0.014(3) 0.042(3)
C13 0.029(3) 0.036(3) 0.041(3) 0.000(3) -0.001(2) 0.007(3)
C14 0.037(3) 0.041(3) 0.040(3) 0.011(3) 0.005(3) 0.005(3)
C15 0.041(4) 0.039(3) 0.037(3) 0.017(3) 0.009(3) 0.011(2)
C16 0.036(4) 0.058(4) 0.072(4) 0.016(3) -0.001(3) 0.021(3)
C18 0.043(4) 0.050(4) 0.076(4) 0.010(3) 0.001(3) 0.030(3)
C17 0.035(4) 0.072(4) 0.087(5) 0.012(3) 0.004(3) 0.034(4)
C19 0.031(3) 0.029(3) 0.045(3) 0.003(2) 0.004(2) 0.011(3)
C20 0.055(4) 0.031(3) 0.047(3) 0.009(3) 0.020(3) 0.007(3)
C21 0.076(5) 0.046(4) 0.043(3) 0.014(3) 0.018(3) 0.004(3)
C22 0.063(4) 0.056(4) 0.046(4) 0.017(3) 0.021(3) 0.017(3)
C23 0.064(4) 0.045(4) 0.049(4) 0.001(3) 0.020(3) 0.018(3)
C24 0.058(4) 0.043(3) 0.041(3) 0.007(3) 0.012(3) 0.004(3)
C25 0.042(3) 0.037(3) 0.036(3) 0.017(3) 0.006(3) 0.009(2)
C26 0.059(4) 0.050(4) 0.045(3) 0.023(3) 0.007(3) 0.013(3)
C27 0.070(5) 0.051(4) 0.041(3) 0.015(4) 0.000(3) -0.005(3)
C28 0.072(5) 0.039(4) 0.063(4) 0.022(4) 0.014(4) 0.009(3)
C29 0.070(5) 0.049(4) 0.067(4) 0.031(4) 0.007(4) 0.003(3)
C30 0.059(4) 0.051(4) 0.053(4) 0.023(3) -0.004(3) -0.002(3)
Si3 0.0279(8) 0.0310(8) 0.0360(8) 0.0087(7) 0.0040(6) 0.0033(6)
Si4 0.0293(9) 0.0328(8) 0.0387(8) 0.0071(7) 0.0017(7) 0.0072(7)
O3 0.028(2) 0.0314(19) 0.044(2) 0.0030(16) 0.0026(16) 0.0028(15)
O4 0.038(2) 0.040(2) 0.0366(19) 0.0191(17) 0.0068(16) 0.0061(16)
C31 0.027(3) 0.031(3) 0.030(3) 0.009(2) 0.006(2) 0.004(2)
C32 0.034(3) 0.043(3) 0.050(3) 0.007(3) 0.002(3) 0.005(3)
C33 0.038(4) 0.044(3) 0.057(4) 0.019(3) 0.000(3) 0.018(3)
C34 0.032(3) 0.063(4) 0.046(3) 0.024(3) 0.004(3) 0.023(3)
C35 0.030(3) 0.048(3) 0.041(3) 0.010(3) -0.001(2) 0.005(3)
C36 0.036(3) 0.034(3) 0.036(3) 0.014(3) 0.009(2) 0.007(2)
C37 0.029(3) 0.025(3) 0.041(3) 0.011(2) 0.002(2) 0.001(2)
C38 0.071(4) 0.038(3) 0.039(3) 0.026(3) 0.012(3) 0.011(3)
C39 0.072(4) 0.046(4) 0.042(3) 0.032(3) 0.013(3) 0.006(3)
C40 0.053(4) 0.041(3) 0.042(3) 0.014(3) 0.015(3) 0.010(3)
C41 0.094(5) 0.044(4) 0.064(4) 0.036(4) 0.035(4) 0.023(3)
C42 0.077(5) 0.046(4) 0.053(4) 0.030(3) 0.025(3) 0.010(3)
C43 0.033(3) 0.029(3) 0.044(3) 0.012(3) 0.002(3) 0.014(2)
C44 0.037(4) 0.029(3) 0.066(4) 0.011(3) -0.001(3) -0.001(3)
C45 0.053(4) 0.047(4) 0.072(4) 0.025(3) 0.015(3) 0.009(3)
C46 0.062(4) 0.030(3) 0.046(3) 0.009(3) 0.001(3) 0.003(3)
C47 0.049(4) 0.029(3) 0.055(4) 0.010(3) -0.009(3) 0.010(3)
C48 0.044(3) 0.028(3) 0.041(3) 0.014(3) 0.001(3) 0.011(2)
C49 0.034(3) 0.036(3) 0.039(3) 0.010(3) 0.008(3) 0.014(2)
C50 0.033(3) 0.034(3) 0.049(3) 0.012(3) 0.008(3) 0.008(3)
C51 0.047(4) 0.045(3) 0.040(3) 0.016(3) 0.007(3) 0.012(3)
C52 0.057(4) 0.046(3) 0.052(4) 0.021(3) 0.011(3) 0.019(3)
C53 0.057(4) 0.043(3) 0.056(4) 0.010(3) 0.019(3) 0.016(3)
C54 0.050(4) 0.049(4) 0.051(4) 0.014(3) 0.008(3) 0.018(3)
C55 0.027(3) 0.025(3) 0.031(3) 0.003(2) 0.002(2) -0.001(2)
C56 0.029(3) 0.032(3) 0.039(3) 0.007(3) 0.000(2) 0.001(2)
C57 0.045(4) 0.034(3) 0.039(3) 0.014(3) 0.008(3) 0.008(2)
C58 0.041(4) 0.030(3) 0.050(3) 0.011(3) -0.005(3) 0.008(3)
C59 0.041(4) 0.050(4) 0.053(4) 0.020(3) 0.019(3) 0.009(3)
C60 0.030(3) 0.038(3) 0.041(3) 0.005(3) 0.002(3) 0.010(3)

loop_
_atom_type_symbol
_atom_type_description
_atom_type_scat_dispersion_real
_atom_type_scat_dispersion_imag
_atom_type_scat_source
C C 0.0033 0.0016 'International Tables Vol C Tables 4.2.6.8 and 6.1.1.4'
H H 0.0000 0.0000 'International Tables Vol C Tables 4.2.6.8 and 6.1.1.4'
O O 0.0106 0.0060 'International Tables Vol C Tables 4.2.6.8 and 6.1.1.4'
Si Si 0.0817 0.0704 'International Tables Vol C Tables 4.2.6.8 and 6.1.1.4'

loop_
_geom_angle_atom_site_label_1
_geom_angle_atom_site_label_2
_geom_angle_atom_site_label_3
_geom_angle
_geom_angle_publ_flag
O1 Si1 O2 104.71(18) yes
O1 Si1 C7 109.5(2) yes
O2 Si1 C7 110.8(2) yes
O1 Si1 C1 110.52(19) yes
O2 Si1 C1 108.2(2) yes
C7 Si1 C1 112.7(2) yes
O1 Si2 C13 108.3(2) yes
O1 Si2 C25 109.7(2) yes
C13 Si2 C25 112.2(2) yes
O1 Si2 C19 107.69(19) yes
C13 Si2 C19 110.5(2) yes
C25 Si2 C19 108.3(2) yes
Si1 O1 Si2 166.0(2) yes
Si1 O2 H2 109.5 ?
C2 C1 C6 117.3(4) ?
C2 C1 Si1 120.8(4) ?
C6 C1 Si1 121.9(4) ?
C1 C2 C3 120.9(5) ?
C1 C2 H2A 119.6 ?
C3 C2 H2A 119.6 ?
C4 C3 C2 119.6(5) ?
C4 C3 H3 120.2 ?
C2 C3 H3 120.2 ?
C5 C4 C3 120.7(5) ?
C5 C4 H4A 119.6 ?
C3 C4 H4A 119.6 ?
C4 C5 C6 119.6(5) ?
C4 C5 H5 120.2 ?
C6 C5 H5 120.2 ?
C5 C6 C1 121.8(5) ?
C5 C6 H6 119.1 ?
C1 C6 H6 119.1 ?
C8 C7 C12 117.9(5) ?
C8 C7 Si1 121.9(4) ?
C12 C7 Si1 120.2(4) ?
C7 C8 C9 120.5(5) ?
C7 C8 H8 119.7 ?
C9 C8 H8 119.7 ?
C10 C9 C8 119.7(5) ?
C10 C9 H9 120.1 ?
C8 C9 H9 120.1 ?
C11 C10 C9 120.0(6) ?
C11 C10 H10 120.0 ?
C9 C10 H10 120.0 ?
C12 C11 C10 121.0(6) ?
C12 C11 H11 119.5 ?
C10 C11 H11 119.5 ?
C11 C12 C7 120.8(5) ?
C11 C12 H12 119.6 ?
C7 C12 H12 119.6 ?
C14 C13 C18 116.4(5) ?
C14 C13 Si2 123.6(4) ?
C18 C13 Si2 120.0(4) ?
C13 C14 C15 122.4(5) ?
C13 C14 H14 118.8 ?
C15 C14 H14 118.8 ?
C16 C15 C14 119.5(5) ?
C16 C15 H15 120.3 ?
C14 C15 H15 120.3 ?
C15 C16 C17 120.4(5) ?
C15 C16 H16 119.8 ?
C17 C16 H16 119.8 ?
C13 C18 C17 121.6(5) ?
C13 C18 H18 119.2 ?
C17 C18 H18 119.2 ?
C16 C17 C18 119.5(5) ?
C16 C17 H17 120.2 ?
C18 C17 H17 120.2 ?
C20 C19 C24 116.9(5) ?
C20 C19 Si2 121.3(4) ?
C24 C19 Si2 121.8(4) ?
C21 C20 C19 121.8(5) ?
C21 C20 H20 119.1 ?
C19 C20 H20 119.1 ?
C20 C21 C22 120.4(5) ?
C20 C21 H21 119.8 ?
C22 C21 H21 119.8 ?
C23 C22 C21 119.5(5) ?
C23 C22 H22 120.2 ?
C21 C22 H22 120.2 ?
C22 C23 C24 119.9(5) ?
C22 C23 H23 120.0 ?
C24 C23 H23 120.0 ?
C23 C24 C19 121.4(5) ?
C23 C24 H24 119.3 ?
C19 C24 H24 119.3 ?
C26 C25 C30 116.8(5) ?
C26 C25 Si2 122.9(4) ?
C30 C25 Si2 120.1(4) ?
C25 C26 C27 122.0(5) ?
C25 C26 H26 119.0 ?
C27 C26 H26 119.0 ?
C28 C27 C26 118.0(6) ?
C28 C27 H27 121.0 ?
C26 C27 H27 121.0 ?
C29 C28 C27 122.5(6) ?
C29 C28 H28 118.7 ?
C27 C28 H28 118.7 ?
C28 C29 C30 119.3(6) ?
C28 C29 H29 120.4 ?
C30 C29 H29 120.4 ?
C29 C30 C25 121.4(5) ?
C29 C30 H30 119.3 ?
C25 C30 H30 119.3 ?
O4 Si3 O3 112.18(18) yes
O4 Si3 C31 105.99(19) yes
O3 Si3 C31 107.02(19) yes
O4 Si3 C37 110.2(2) yes
O3 Si3 C37 108.71(19) yes
C31 Si3 C37 112.7(2) yes
O3 Si4 C43 105.9(2) yes
O3 Si4 C55 109.85(19) yes
C43 Si4 C55 108.6(2) yes
O3 Si4 C49 109.6(2) yes
C43 Si4 C49 115.4(2) yes
C55 Si4 C49 107.5(2) yes
Si3 O3 Si4 147.7(2) yes
Si3 O4 H4 109.5 ?
C36 C31 C32 116.5(4) ?
C36 C31 Si3 120.7(4) ?
C32 C31 Si3 122.8(4) ?
C33 C32 C31 121.1(5) ?
C33 C32 H32 119.5 ?
C31 C32 H32 119.5 ?
C34 C33 C32 120.4(5) ?
C34 C33 H33 119.8 ?
C32 C33 H33 119.8 ?
C33 C34 C35 120.3(5) ?
C33 C34 H34 119.8 ?
C35 C34 H34 119.8 ?
C34 C35 C36 119.3(5) ?
C34 C35 H35 120.3 ?
C36 C35 H35 120.3 ?
C35 C36 C31 122.4(5) ?
C35 C36 H36 118.8 ?
C31 C36 H36 118.8 ?
C38 C37 C42 116.3(5) ?
C38 C37 Si3 121.6(4) ?
C42 C37 Si3 122.1(4) ?
C37 C38 C39 122.9(5) ?
C37 C38 H38 118.6 ?
C39 C38 H38 118.6 ?
C40 C39 C38 119.7(5) ?
C40 C39 H39 120.1 ?
C38 C39 H39 120.1 ?
C41 C40 C39 119.1(5) ?
C41 C40 H40 120.5 ?
C39 C40 H40 120.5 ?
C40 C41 C42 120.2(5) ?
C40 C41 H41 119.9 ?
C42 C41 H41 119.9 ?
C37 C42 C41 121.8(5) ?
C37 C42 H42 119.1 ?
C41 C42 H42 119.1 ?
C44 C43 C48 116.9(5) ?
C44 C43 Si4 121.9(4) ?
C48 C43 Si4 121.0(4) ?
C43 C44 C45 122.0(5) ?
C43 C44 H44 119.0 ?
C45 C44 H44 119.0 ?
C46 C45 C44 119.4(6) ?
C46 C45 H45 120.3 ?
C44 C45 H45 120.3 ?
C45 C46 C47 120.6(5) ?
C45 C46 H46 119.7 ?
C47 C46 H46 119.7 ?
C46 C47 C48 119.6(5) ?
C46 C47 H47 120.2 ?
C48 C47 H47 120.2 ?
C47 C48 C43 121.5(5) ?
C47 C48 H48 119.3 ?
C43 C48 H48 119.3 ?
C50 C49 C54 116.3(5) ?
C50 C49 Si4 121.2(4) ?
C54 C49 Si4 122.3(4) ?
C51 C50 C49 122.2(5) ?
C51 C50 H50 118.9 ?
C49 C50 H50 118.9 ?
C52 C51 C50 120.3(5) ?
C52 C51 H51 119.8 ?
C50 C51 H51 119.8 ?
C51 C52 C53 120.2(5) ?
C51 C52 H52 119.9 ?
C53 C52 H52 119.9 ?
C52 C53 C54 119.5(5) ?
C52 C53 H53 120.2 ?
C54 C53 H53 120.2 ?
C53 C54 C49 121.5(5) ?
C53 C54 H54 119.3 ?
C49 C54 H54 119.3 ?
C60 C55 C56 116.6(4) ?
C60 C55 Si4 123.3(4) ?
C56 C55 Si4 120.1(4) ?
C57 C56 C55 121.9(5) ?
C57 C56 H56 119.1 ?
C55 C56 H56 119.1 ?
C58 C57 C56 120.0(5) ?
C58 C57 H57 120.0 ?
C56 C57 H57 120.0 ?
C57 C58 C59 119.8(5) ?
C57 C58 H58 120.1 ?
C59 C58 H58 120.1 ?
C58 C59 C60 119.9(5) ?
C58 C59 H59 120.0 ?
C60 C59 H59 120.0 ?
C55 C60 C59 121.8(5) ?
C55 C60 H60 119.1 ?
C59 C60 H60 119.1 ?

loop_
_geom_bond_atom_site_label_1
_geom_bond_atom_site_label_2
_geom_bond_distance
_geom_bond_publ_flag
Si1 O1 1.605(3) yes
Si1 O2 1.637(3) yes
Si1 C7 1.841(5) yes
Si1 C1 1.854(5) yes
Si2 O1 1.612(3) yes
Si2 C13 1.844(5) yes
Si2 C25 1.852(5) yes
Si2 C19 1.861(5) yes
O2 H2 0.8400 ?
C1 C2 1.389(6) ?
C1 C6 1.390(6) ?
C2 C3 1.391(6) ?
C2 H2A 0.9500 ?
C3 C4 1.379(6) ?
C3 H3 0.9500 ?
C4 C5 1.353(6) ?
C4 H4A 0.9500 ?
C5 C6 1.382(6) ?
C5 H5 0.9500 ?
C6 H6 0.9500 ?
C7 C8 1.391(6) ?
C7 C12 1.400(7) ?
C8 C9 1.391(7) ?
C8 H8 0.9500 ?
C9 C10 1.375(8) ?
C9 H9 0.9500 ?
C10 C11 1.365(8) ?
C10 H10 0.9500 ?
C11 C12 1.361(7) ?
C11 H11 0.9500 ?
C12 H12 0.9500 ?
C13 C14 1.375(6) ?
C13 C18 1.381(7) ?
C14 C15 1.376(6) ?
C14 H14 0.9500 ?
C15 C16 1.354(6) ?
C15 H15 0.9500 ?
C16 C17 1.360(7) ?
C16 H16 0.9500 ?
C18 C17 1.384(7) ?
C18 H18 0.9500 ?
C17 H17 0.9500 ?
C19 C20 1.369(6) ?
C19 C24 1.393(6) ?
C20 C21 1.365(6) ?
C20 H20 0.9500 ?
C21 C22 1.371(7) ?
C21 H21 0.9500 ?
C22 C23 1.356(7) ?
C22 H22 0.9500 ?
C23 C24 1.380(6) ?
C23 H23 0.9500 ?
C24 H24 0.9500 ?
C25 C26 1.382(6) ?
C25 C30 1.393(7) ?
C26 C27 1.393(7) ?
C26 H26 0.9500 ?
C27 C28 1.369(8) ?
C27 H27 0.9500 ?
C28 C29 1.332(7) ?
C28 H28 0.9500 ?
C29 C30 1.391(7) ?
C29 H29 0.9500 ?
C30 H30 0.9500 ?
Si3 O4 1.612(3) yes
Si3 O3 1.620(3) yes
Si3 C31 1.841(5) yes
Si3 C37 1.858(5) yes
Si4 O3 1.620(3) yes
Si4 C43 1.848(5) yes
Si4 C55 1.854(5) yes
Si4 C49 1.861(5) yes
O4 H4 0.8400 ?
C31 C36 1.387(6) ?
C31 C32 1.405(6) ?
C32 C33 1.374(6) ?
C32 H32 0.9500 ?
C33 C34 1.367(6) ?
C33 H33 0.9500 ?
C34 C35 1.371(6) ?
C34 H34 0.9500 ?
C35 C36 1.375(6) ?
C35 H35 0.9500 ?
C36 H36 0.9500 ?
C37 C38 1.355(6) ?
C37 C42 1.372(6) ?
C38 C39 1.390(6) ?
C38 H38 0.9500 ?
C39 C40 1.359(6) ?
C39 H39 0.9500 ?
C40 C41 1.356(7) ?
C40 H40 0.9500 ?
C41 C42 1.394(7) ?
C41 H41 0.9500 ?
C42 H42 0.9500 ?
C43 C44 1.374(7) ?
C43 C48 1.396(6) ?
C44 C45 1.391(7) ?
C44 H44 0.9500 ?
C45 C46 1.364(7) ?
C45 H45 0.9500 ?
C46 C47 1.365(7) ?
C46 H46 0.9500 ?
C47 C48 1.385(7) ?
C47 H47 0.9500 ?
C48 H48 0.9500 ?
C49 C50 1.376(6) ?
C49 C54 1.395(6) ?
C50 C51 1.371(6) ?
C50 H50 0.9500 ?
C51 C52 1.353(7) ?
C51 H51 0.9500 ?
C52 C53 1.362(7) ?
C52 H52 0.9500 ?
C53 C54 1.388(7) ?
C53 H53 0.9500 ?
C54 H54 0.9500 ?
C55 C60 1.380(6) ?
C55 C56 1.404(6) ?
C56 C57 1.377(6) ?
C56 H56 0.9500 ?
C57 C58 1.369(7) ?
C57 H57 0.9500 ?
C58 C59 1.380(6) ?
C58 H58 0.9500 ?
C59 C60 1.386(6) ?
C59 H59 0.9500 ?
C60 H60 0.9500 ?

loop_
_geom_hbond_atom_site_label_D
_geom_hbond_atom_site_label_H
_geom_hbond_atom_site_label_A
_geom_hbond_distance_DH
_geom_hbond_distance_HA
_geom_hbond_distance_DA
_geom_hbond_angle_DHA
O4 H4 O2 0.84 1.94 2.742(4) 160
O2 H2 Cg(C55--C60) 0.84 2.44 3.181(2) 147

loop_
_geom_torsion_atom_site_label_1
_geom_torsion_atom_site_label_2
_geom_torsion_atom_site_label_3
_geom_torsion_atom_site_label_4
_geom_torsion
O2 Si1 O1 Si2 144.4(9)
C7 Si1 O1 Si2 -96.7(9)
C1 Si1 O1 Si2 28.1(10)
C13 Si2 O1 Si1 -87.0(9)
C25 Si2 O1 Si1 35.8(10)
C19 Si2 O1 Si1 153.5(9)
O1 Si1 C1 C2 -65.9(4)
O2 Si1 C1 C2 180.0(4)
C7 Si1 C1 C2 57.0(5)
O1 Si1 C1 C6 114.5(4)
O2 Si1 C1 C6 0.3(4)
C7 Si1 C1 C6 -122.6(4)
C6 C1 C2 C3 -0.9(7)
Si1 C1 C2 C3 179.4(4)
C1 C2 C3 C4 -0.9(7)
C2 C3 C4 C5 1.7(7)
C3 C4 C5 C6 -0.5(7)
C4 C5 C6 C1 -1.5(7)
C2 C1 C6 C5 2.2(7)
Si1 C1 C6 C5 -178.2(4)
O1 Si1 C7 C8 -23.1(5)
O2 Si1 C7 C8 91.9(5)
C1 Si1 C7 C8 -146.6(4)
O1 Si1 C7 C12 156.8(4)
O2 Si1 C7 C12 -88.2(5)
C1 Si1 C7 C12 33.3(5)
C12 C7 C8 C9 -0.5(8)
Si1 C7 C8 C9 179.4(5)
C7 C8 C9 C10 2.1(10)
C8 C9 C10 C11 -1.9(11)
C9 C10 C11 C12 0.1(11)
C10 C11 C12 C7 1.5(10)
C8 C7 C12 C11 -1.3(9)
Si1 C7 C12 C11 178.8(5)
O1 Si2 C13 C14 26.6(5)
C25 Si2 C13 C14 -94.7(5)
C19 Si2 C13 C14 144.3(4)
O1 Si2 C13 C18 -153.2(4)
C25 Si2 C13 C18 85.5(5)
C19 Si2 C13 C18 -35.5(5)
C18 C13 C14 C15 -3.2(8)
Si2 C13 C14 C15 177.0(4)
C13 C14 C15 C16 0.5(8)
C14 C15 C16 C17 1.9(8)
C14 C13 C18 C17 3.7(8)
Si2 C13 C18 C17 -176.5(5)
C15 C16 C17 C18 -1.4(9)
C13 C18 C17 C16 -1.5(10)
O1 Si2 C19 C20 31.0(5)
C13 Si2 C19 C20 -87.1(5)
C25 Si2 C19 C20 149.6(4)
O1 Si2 C19 C24 -148.6(4)
C13 Si2 C19 C24 93.3(5)
C25 Si2 C19 C24 -30.0(5)
C24 C19 C20 C21 -0.9(8)
Si2 C19 C20 C21 179.5(4)
C19 C20 C21 C22 -0.7(9)
C20 C21 C22 C23 1.4(9)
C21 C22 C23 C24 -0.3(9)
C22 C23 C24 C19 -1.4(9)
C20 C19 C24 C23 2.0(8)
Si2 C19 C24 C23 -178.4(4)
O1 Si2 C25 C26 -142.9(4)
C13 Si2 C25 C26 -22.4(5)
C19 Si2 C25 C26 99.8(4)
O1 Si2 C25 C30 42.0(5)
C13 Si2 C25 C30 162.5(4)
C19 Si2 C25 C30 -75.3(5)
C30 C25 C26 C27 0.8(7)
Si2 C25 C26 C27 -174.4(4)
C25 C26 C27 C28 -1.9(8)
C26 C27 C28 C29 1.2(9)
C27 C28 C29 C30 0.6(9)
C28 C29 C30 C25 -1.8(9)
C26 C25 C30 C29 1.0(8)
Si2 C25 C30 C29 176.4(4)
O4 Si3 O3 Si4 -27.6(4)
C31 Si3 O3 Si4 -143.4(4)
C37 Si3 O3 Si4 94.6(4)
C43 Si4 O3 Si3 -146.9(4)
C55 Si4 O3 Si3 -29.8(5)
C49 Si4 O3 Si3 88.1(4)
O4 Si3 C31 C36 45.6(4)
O3 Si3 C31 C36 165.5(3)
C37 Si3 C31 C36 -75.1(4)
O4 Si3 C31 C32 -133.3(4)
O3 Si3 C31 C32 -13.4(5)
C37 Si3 C31 C32 106.1(4)
C36 C31 C32 C33 1.9(7)
Si3 C31 C32 C33 -179.2(4)
C31 C32 C33 C34 -0.5(8)
C32 C33 C34 C35 -1.1(8)
C33 C34 C35 C36 1.1(8)
C34 C35 C36 C31 0.3(7)
C32 C31 C36 C35 -1.8(7)
Si3 C31 C36 C35 179.3(4)
O4 Si3 C37 C38 -177.1(4)
O3 Si3 C37 C38 59.6(5)
C31 Si3 C37 C38 -58.9(5)
O4 Si3 C37 C42 1.5(5)
O3 Si3 C37 C42 -121.8(4)
C31 Si3 C37 C42 119.7(4)
C42 C37 C38 C39 -0.7(8)
Si3 C37 C38 C39 178.0(4)
C37 C38 C39 C40 -0.5(8)
C38 C39 C40 C41 2.4(8)
C39 C40 C41 C42 -3.0(8)
C38 C37 C42 C41 0.0(8)
Si3 C37 C42 C41 -178.6(4)
C40 C41 C42 C37 1.8(9)
O3 Si4 C43 C44 -17.0(4)
C55 Si4 C43 C44 -134.9(4)
C49 Si4 C43 C44 104.4(4)
O3 Si4 C43 C48 159.4(3)
C55 Si4 C43 C48 41.5(4)
C49 Si4 C43 C48 -79.2(4)
C48 C43 C44 C45 -1.8(7)
Si4 C43 C44 C45 174.7(4)
C43 C44 C45 C46 0.1(8)
C44 C45 C46 C47 1.9(8)
C45 C46 C47 C48 -2.3(8)
C46 C47 C48 C43 0.6(7)
C44 C43 C48 C47 1.4(7)
Si4 C43 C48 C47 -175.1(4)
O3 Si4 C49 C50 -23.3(5)
C43 Si4 C49 C50 -142.7(4)
C55 Si4 C49 C50 96.0(4)
O3 Si4 C49 C54 162.3(4)
C43 Si4 C49 C54 42.9(5)
C55 Si4 C49 C54 -78.4(4)
C54 C49 C50 C51 -1.4(7)
Si4 C49 C50 C51 -176.1(4)
C49 C50 C51 C52 2.3(8)
C50 C51 C52 C53 -2.1(8)
C51 C52 C53 C54 1.2(8)
C52 C53 C54 C49 -0.3(8)
C50 C49 C54 C53 0.4(7)
Si4 C49 C54 C53 175.1(4)
O3 Si4 C55 C60 126.9(4)
C43 Si4 C55 C60 -117.7(4)
C49 Si4 C55 C60 7.8(4)
O3 Si4 C55 C56 -53.8(4)
C43 Si4 C55 C56 61.6(4)
C49 Si4 C55 C56 -172.9(3)
C60 C55 C56 C57 -0.8(6)
Si4 C55 C56 C57 179.9(3)
C55 C56 C57 C58 -0.4(7)
C56 C57 C58 C59 1.0(7)
C57 C58 C59 C60 -0.4(7)
C56 C55 C60 C59 1.4(7)
Si4 C55 C60 C59 -179.3(4)
C58 C59 C60 C55 -0.9(7)

loop_
_cod_related_entry_id
_cod_related_entry_database
_cod_related_entry_code
1 ChemSpider 11445028
